data_4301208
loop_
_publ_author_name
'Miloslav Pol\'a\<sek'
'Jan Kotek'
'Petr Hermann'
'Ivana C\'isa\<rov\'a'
'Koen Binnemans'
'Ivan Luke\<s'

_publ_section_title
;
Lanthanide(III) Complexes of Pyridine-N-Oxide Analogues of DOTA in Solution
and in the Solid State. A New Kind of Isomerism in Complexes of DOTA-like
Ligands
;
_journal_name_full 'Inorganic Chemistry'
_journal_page_first 466
_journal_page_last 475
_journal_paper_doi 10.1021/ic801597z
_journal_volume 48
_journal_year 2009
_chemical_compound_source 'synthesized by the authors'
_chemical_formula_moiety 'C20 H28 Yb N5 O7, 4(H2 O)'
_chemical_formula_sum 'C20 H36 N5 O11 Yb'
_chemical_formula_weight 695.58
_chemical_name_systematic
; 
 ? 
;
_space_group_IT_number 14
_symmetry_cell_setting monoclinic
_symmetry_space_group_name_Hall '-P 2yn'
_symmetry_space_group_name_H-M 'P 1 21/n 1'
_atom_sites_solution_hydrogens difmap
_atom_sites_solution_primary direct
_atom_sites_solution_secondary difmap
_audit_creation_method SHELXL-97
_cell_angle_alpha 90.00
_cell_angle_beta 95.5528(8)
_cell_angle_gamma 90.00
_cell_formula_units_Z 4
_cell_length_a 10.3419(2)
_cell_length_b 7.47780(10)
_cell_length_c 33.3682(5)
_cell_measurement_reflns_used 6019
_cell_measurement_temperature 150(1)
_cell_measurement_theta_max 27.48
_cell_measurement_theta_min 1.00
_cell_volume 2568.41(7)
_computing_cell_refinement 'COLLECT and DENZO'
_computing_data_collection 'COLLECT (Hooft, 1998) and DENZO (Otwinowski & Minor, 1997)'
_computing_data_reduction 'COLLECT and DENZO'
_computing_structure_refinement 'SHELXL-97 (Sheldrick, 1997)'
_computing_structure_solution 'SIR92 (Altomare et al., 1994)'
_diffrn_ambient_temperature 150(1)
_diffrn_detector_area_resol_mean 9.091
_diffrn_measured_fraction_theta_full 0.997
_diffrn_measured_fraction_theta_max 0.997
_diffrn_measurement_device_type 'Nonius KappaCCD area detector'
_diffrn_measurement_method '\f and \w scans to fill the Ewald sphere'
_diffrn_radiation_monochromator graphite
_diffrn_radiation_source 'fine-focus sealed tube'
_diffrn_radiation_type MoK\a
_diffrn_radiation_wavelength 0.71073
_diffrn_reflns_av_R_equivalents 0.0501
_diffrn_reflns_av_sigmaI/netI 0.0365
_diffrn_reflns_limit_h_max 13
_diffrn_reflns_limit_h_min -13
_diffrn_reflns_limit_k_max 9
_diffrn_reflns_limit_k_min -9
_diffrn_reflns_limit_l_max 43
_diffrn_reflns_limit_l_min -43
_diffrn_reflns_number 29051
_diffrn_reflns_theta_full 27.47
_diffrn_reflns_theta_max 27.47
_diffrn_reflns_theta_min 1.23
_diffrn_standards_number 0
_exptl_absorpt_coefficient_mu 3.708
_exptl_absorpt_correction_T_max 0.80009
_exptl_absorpt_correction_T_min 0.48947
_exptl_absorpt_correction_type integration
_exptl_absorpt_process_details
;
Gaussian integration (Coppens, 1970)
;
_exptl_crystal_colour white
_exptl_crystal_density_diffrn 1.799
_exptl_crystal_density_method 'not measured'
_exptl_crystal_description needle
_exptl_crystal_F_000 1396
_exptl_crystal_size_max 0.25
_exptl_crystal_size_mid 0.10
_exptl_crystal_size_min 0.03
_refine_diff_density_max 1.656
_refine_diff_density_min -1.080
_refine_diff_density_rms 0.123
_refine_ls_extinction_method none
_refine_ls_goodness_of_fit_ref 1.060
_refine_ls_hydrogen_treatment constr
_refine_ls_matrix_type full
_refine_ls_number_parameters 344
_refine_ls_number_reflns 5873
_refine_ls_number_restraints 0
_refine_ls_restrained_S_all 1.060
_refine_ls_R_factor_all 0.0379
_refine_ls_R_factor_gt 0.0272
_refine_ls_shift/su_max 0.003
_refine_ls_shift/su_mean 0.000
_refine_ls_structure_factor_coef Fsqd
_refine_ls_weighting_details 'calc w=1/[\s^2^(Fo^2^)+(0.0240P)^2^+3.9985P] where P=(Fo^2^+2Fc^2^)/3'
_refine_ls_weighting_scheme calc
_refine_ls_wR_factor_gt 0.0588
_refine_ls_wR_factor_ref 0.0634
_reflns_number_gt 4922
_reflns_number_total 5873
_reflns_threshold_expression >2sigma(I)
_cod_data_source_file ic801597z_si_002_3.cif
_cod_data_source_block ybpol
_cod_original_sg_symbol_H-M 'P 21/n'
_cod_database_code 4301208

loop_
_symmetry_equiv_pos_as_xyz
'x, y, z'
'-x+1/2, y+1/2, -z+1/2'
'-x, -y, -z'
'x-1/2, -y-1/2, z-1/2'

loop_
_atom_site_label
_atom_site_type_symbol
_atom_site_fract_x
_atom_site_fract_y
_atom_site_fract_z
_atom_site_U_iso_or_equiv
_atom_site_adp_type
_atom_site_occupancy
_atom_site_symmetry_multiplicity
_atom_site_calc_flag
_atom_site_refinement_flags
_atom_site_disorder_assembly
_atom_site_disorder_group
Yb1 Yb 1.007196(13) 0.063318(18) 0.858160(4) 0.01552(5) Uani 1 1 d . . .
N1 N 0.9225(3) -0.2306(4) 0.88355(8) 0.0202(6) Uani 1 1 d . . .
C2 C 0.9986(4) -0.2724(5) 0.92281(10) 0.0245(8) Uani 1 1 d . . .
H21 H 0.9858 -0.3971 0.9294 0.029 Uiso 1 1 calc R . .
H22 H 0.9663 -0.2003 0.9438 0.029 Uiso 1 1 calc R . .
C3 C 1.1424(4) -0.2374(5) 0.92186(10) 0.0244(8) Uani 1 1 d . . .
H31 H 1.1876 -0.2710 0.9476 0.029 Uiso 1 1 calc R . .
H32 H 1.1752 -0.3120 0.9013 0.029 Uiso 1 1 calc R . .
N4 N 1.1712(3) -0.0467(4) 0.91343(8) 0.0198(6) Uani 1 1 d . . .
C5 C 1.3046(3) -0.0310(5) 0.90119(10) 0.0223(7) Uani 1 1 d . . .
H51 H 1.3625 -0.1065 0.9184 0.027 Uiso 1 1 calc R . .
H52 H 1.3339 0.0916 0.9048 0.027 Uiso 1 1 calc R . .
C6 C 1.3117(3) -0.0850(4) 0.85767(10) 0.0216(7) Uani 1 1 d . . .
H61 H 1.4003 -0.0707 0.8509 0.026 Uiso 1 1 calc R . .
H62 H 1.2889 -0.2104 0.8545 0.026 Uiso 1 1 calc R . .
N7 N 1.2234(3) 0.0232(4) 0.82932(8) 0.0199(6) Uani 1 1 d . . .
C8 C 1.2057(4) -0.0683(5) 0.78955(10) 0.0241(8) Uani 1 1 d . . .
H81 H 1.2885 -0.1155 0.7830 0.029 Uiso 1 1 calc R . .
H82 H 1.1758 0.0176 0.7689 0.029 Uiso 1 1 calc R . .
C9 C 1.1088(3) -0.2185(5) 0.78987(10) 0.0247(8) Uani 1 1 d . . .
H91 H 1.0984 -0.2739 0.7635 0.030 Uiso 1 1 calc R . .
H92 H 1.1423 -0.3085 0.8091 0.030 Uiso 1 1 calc R . .
N10 N 0.9792(3) -0.1569(4) 0.80059(8) 0.0188(6) Uani 1 1 d . . .
C11 C 0.9023(4) -0.3154(5) 0.81115(10) 0.0232(7) Uani 1 1 d . . .
H111 H 0.9156 -0.4126 0.7927 0.028 Uiso 1 1 calc R . .
H112 H 0.8105 -0.2856 0.8084 0.028 Uiso 1 1 calc R . .
C12 C 0.9428(4) -0.3746(5) 0.85393(10) 0.0249(8) Uani 1 1 d . . .
H121 H 0.8928 -0.4792 0.8601 0.030 Uiso 1 1 calc R . .
H122 H 1.0339 -0.4080 0.8563 0.030 Uiso 1 1 calc R . .
C20 C 0.7815(4) -0.2353(5) 0.88970(11) 0.0267(8) Uani 1 1 d . . .
H201 H 0.7330 -0.2628 0.8641 0.032 Uiso 1 1 calc R . .
H202 H 0.7674 -0.3326 0.9080 0.032 Uiso 1 1 calc R . .
C21 C 0.7268(3) -0.0691(5) 0.90583(10) 0.0255(8) Uani 1 1 d . . .
N22 N 0.7215(3) 0.0785(4) 0.88220(9) 0.0240(7) Uani 1 1 d . . .
O22N O 0.7838(2) 0.0785(3) 0.84846(7) 0.0230(5) Uani 1 1 d . . .
C23 C 0.6618(4) 0.2306(5) 0.89145(11) 0.0299(9) Uani 1 1 d . . .
H231 H 0.6584 0.3278 0.8740 0.036 Uiso 1 1 calc R . .
C24 C 0.6054(4) 0.2402(6) 0.92726(13) 0.0396(11) Uani 1 1 d . . .
H241 H 0.5636 0.3444 0.9341 0.048 Uiso 1 1 calc R . .
C25 C 0.6113(4) 0.0960(7) 0.95278(12) 0.0418(11) Uani 1 1 d . . .
H251 H 0.5758 0.1031 0.9773 0.050 Uiso 1 1 calc R . .
C26 C 0.6700(4) -0.0592(6) 0.94184(11) 0.0350(10) Uani 1 1 d . . .
H261 H 0.6716 -0.1584 0.9587 0.042 Uiso 1 1 calc R . .
C30 C 1.1572(4) 0.0644(5) 0.94999(10) 0.0269(8) Uani 1 1 d . . .
H301 H 1.2259 0.1532 0.9524 0.032 Uiso 1 1 calc R . .
H302 H 1.1691 -0.0120 0.9736 0.032 Uiso 1 1 calc R . .
C31 C 1.0277(3) 0.1594(5) 0.94998(10) 0.0225(7) Uani 1 1 d . . .
O311 O 0.9501(2) 0.1521(3) 0.91793(6) 0.0231(5) Uani 1 1 d . . .
O312 O 1.0052(3) 0.2416(4) 0.98087(7) 0.0316(6) Uani 1 1 d . . .
C40 C 1.2775(4) 0.2055(5) 0.82497(10) 0.0244(8) Uani 1 1 d . . .
H411 H 1.2480 0.2512 0.7984 0.029 Uiso 1 1 calc R . .
H412 H 1.3715 0.1980 0.8269 0.029 Uiso 1 1 calc R . .
C41 C 1.2386(4) 0.3355(5) 0.85631(12) 0.0274(8) Uani 1 1 d . . .
O411 O 1.1389(2) 0.2985(3) 0.87382(7) 0.0214(5) Uani 1 1 d . . .
O412 O 1.3032(3) 0.4741(4) 0.86236(12) 0.0551(10) Uani 1 1 d . . .
C50 C 0.9106(4) -0.0591(4) 0.76605(10) 0.0226(7) Uani 1 1 d . . .
H501 H 0.8177 -0.0726 0.7669 0.027 Uiso 1 1 calc R . .
H502 H 0.9333 -0.1124 0.7412 0.027 Uiso 1 1 calc R . .
C51 C 0.9440(4) 0.1399(5) 0.76599(10) 0.0246(8) Uani 1 1 d . . .
O511 O 0.9786(2) 0.2125(3) 0.79964(6) 0.0230(5) Uani 1 1 d . . .
O512 O 0.9321(3) 0.2194(4) 0.73312(7) 0.0370(7) Uani 1 1 d . . .
O1W O 0.9411(3) 0.5713(3) 0.70916(8) 0.0307(6) Uani 1 1 d . . .
H11W H 0.9368 0.4583 0.7174 0.037 Uiso 1 1 d R . .
H12W H 0.8623 0.5879 0.6947 0.037 Uiso 1 1 d R . .
O2W O 0.8131(3) 0.5054(4) 0.98641(8) 0.0356(6) Uani 1 1 d . . .
H21W H 0.8609 0.4162 0.9808 0.043 Uiso 1 1 d R . .
H22W H 0.8630 0.5711 0.9935 0.043 Uiso 1 1 d R . .
O3W O 0.5510(3) 0.5567(4) 0.84131(9) 0.0414(8) Uani 1 1 d . . .
H31W H 0.4796 0.5274 0.8427 0.050 Uiso 1 1 d R . .
H32W H 0.5553 0.6046 0.8215 0.050 Uiso 1 1 d R . .
O4WA O 0.3689(6) 0.4511(9) 0.95755(18) 0.049(2) Uani 0.520(7) 1 d P A 1
H41W H 0.2898 0.4557 0.9717 0.059 Uiso 0.520(7) 1 d PR A 1
H42W H 0.3515 0.4578 0.9322 0.059 Uiso 0.520(7) 1 d PR A 1
O4WB O 0.4208(7) 0.3865(10) 0.9962(2) 0.064(3) Uani 0.480(7) 1 d P A 2
H43W H 0.3334 0.4381 0.9987 0.077 Uiso 0.480(7) 1 d PR A 2
H44W H 0.4835 0.4385 1.0116 0.077 Uiso 0.480(7) 1 d PR A 2

loop_
_atom_site_aniso_label
_atom_site_aniso_U_11
_atom_site_aniso_U_22
_atom_site_aniso_U_33
_atom_site_aniso_U_23
_atom_site_aniso_U_13
_atom_site_aniso_U_12
Yb1 0.01617(8) 0.01518(8) 0.01514(7) -0.00137(6) 0.00120(5) 0.00091(6)
N1 0.0194(15) 0.0228(15) 0.0175(13) -0.0004(11) -0.0027(11) -0.0021(12)
C2 0.027(2) 0.0273(19) 0.0189(16) 0.0051(14) 0.0006(14) -0.0032(16)
C3 0.025(2) 0.0259(19) 0.0210(16) 0.0073(14) -0.0042(14) -0.0007(15)
N4 0.0169(15) 0.0224(15) 0.0198(14) -0.0021(12) 0.0004(11) -0.0014(12)
C5 0.0195(19) 0.0205(18) 0.0264(18) 0.0004(14) -0.0003(15) 0.0008(14)
C6 0.0148(17) 0.0195(18) 0.0304(18) -0.0010(14) 0.0012(14) 0.0012(14)
N7 0.0213(16) 0.0172(14) 0.0216(14) 0.0004(11) 0.0040(12) 0.0033(12)
C8 0.026(2) 0.0268(19) 0.0203(16) -0.0002(14) 0.0061(14) 0.0052(16)
C9 0.027(2) 0.0234(19) 0.0233(17) -0.0054(14) 0.0021(15) 0.0040(16)
N10 0.0202(15) 0.0191(15) 0.0169(13) 0.0011(11) 0.0009(11) 0.0023(12)
C11 0.027(2) 0.0176(17) 0.0246(17) -0.0019(14) -0.0018(14) 0.0003(15)
C12 0.027(2) 0.0194(17) 0.0277(18) 0.0019(14) -0.0025(15) -0.0018(15)
C20 0.023(2) 0.030(2) 0.0269(18) 0.0017(15) 0.0004(15) -0.0078(16)
C21 0.0143(18) 0.039(2) 0.0223(17) 0.0000(16) -0.0033(14) -0.0059(16)
N22 0.0139(15) 0.0345(18) 0.0235(15) -0.0078(13) 0.0013(12) -0.0005(13)
O22N 0.0172(13) 0.0330(14) 0.0183(11) -0.0018(10) 0.0001(10) 0.0015(11)
C23 0.0165(19) 0.038(2) 0.035(2) -0.0093(17) -0.0006(15) -0.0002(16)
C24 0.017(2) 0.056(3) 0.046(2) -0.025(2) 0.0030(18) -0.0013(19)
C25 0.028(2) 0.070(3) 0.029(2) -0.018(2) 0.0105(18) -0.013(2)
C26 0.022(2) 0.058(3) 0.0255(19) -0.0027(19) 0.0027(16) -0.0137(19)
C30 0.027(2) 0.034(2) 0.0193(16) -0.0054(15) -0.0011(15) 0.0004(17)
C31 0.0218(19) 0.0258(19) 0.0197(16) -0.0052(14) 0.0006(14) -0.0077(15)
O311 0.0174(13) 0.0336(14) 0.0184(11) -0.0079(10) 0.0032(10) -0.0017(11)
O312 0.0308(15) 0.0418(16) 0.0219(12) -0.0134(11) 0.0005(11) -0.0001(12)
C40 0.0226(19) 0.0205(18) 0.0312(18) 0.0027(15) 0.0078(15) -0.0022(15)
C41 0.022(2) 0.0151(18) 0.046(2) 0.0020(16) 0.0076(17) 0.0028(15)
O411 0.0176(12) 0.0163(12) 0.0306(12) -0.0028(10) 0.0035(10) 0.0007(10)
O412 0.0386(19) 0.0199(15) 0.112(3) -0.0218(17) 0.0345(19) -0.0101(13)
C50 0.0254(19) 0.0230(18) 0.0185(16) 0.0009(14) -0.0029(14) 0.0027(15)
C51 0.026(2) 0.0249(19) 0.0235(18) 0.0034(14) 0.0036(15) 0.0084(16)
O511 0.0290(14) 0.0209(13) 0.0190(11) 0.0022(10) 0.0012(10) 0.0036(11)
O512 0.059(2) 0.0298(15) 0.0215(13) 0.0088(11) -0.0002(12) 0.0077(14)
O1W 0.0299(16) 0.0262(14) 0.0339(14) 0.0030(11) -0.0071(12) -0.0059(12)
O2W 0.0260(15) 0.0399(16) 0.0410(16) 0.0003(13) 0.0048(13) -0.0040(13)
O3W 0.0282(16) 0.054(2) 0.0407(16) 0.0148(14) -0.0041(13) -0.0130(14)
O4WA 0.031(4) 0.080(5) 0.036(4) -0.008(3) 0.007(3) 0.017(3)
O4WB 0.035(4) 0.079(6) 0.080(6) -0.043(5) 0.011(4) -0.002(4)

loop_
_atom_type_symbol
_atom_type_description
_atom_type_scat_dispersion_real
_atom_type_scat_dispersion_imag
_atom_type_scat_source
C C 0.0033 0.0016 'International Tables Vol C Tables 4.2.6.8 and 6.1.1.4'
H H 0.0000 0.0000 'International Tables Vol C Tables 4.2.6.8 and 6.1.1.4'
N N 0.0061 0.0033 'International Tables Vol C Tables 4.2.6.8 and 6.1.1.4'
O O 0.0106 0.0060 'International Tables Vol C Tables 4.2.6.8 and 6.1.1.4'
Yb Yb -0.3850 5.5486 'International Tables Vol C Tables 4.2.6.8 and 6.1.1.4'

loop_
_geom_angle_atom_site_label_1
_geom_angle_atom_site_label_2
_geom_angle_atom_site_label_3
_geom_angle
_geom_angle_site_symmetry_1
_geom_angle_site_symmetry_3
_geom_angle_publ_flag
O311 Yb1 O511 127.22(9) . . ?
O311 Yb1 O411 76.55(9) . . ?
O511 Yb1 O411 80.78(9) . . ?
O311 Yb1 O22N 76.27(8) . . ?
O511 Yb1 O22N 78.89(9) . . ?
O411 Yb1 O22N 124.69(8) . . ?
O311 Yb1 N4 70.20(9) . . ?
O511 Yb1 N4 145.30(9) . . ?
O411 Yb1 N4 74.70(9) . . ?
O22N Yb1 N4 135.53(9) . . ?
O311 Yb1 N10 148.39(9) . . ?
O511 Yb1 N10 70.51(9) . . ?
O411 Yb1 N10 135.00(9) . . ?
O22N Yb1 N10 83.43(9) . . ?
N4 Yb1 N10 111.31(9) . . ?
O311 Yb1 N7 133.84(9) . . ?
O511 Yb1 N7 77.03(9) . . ?
O411 Yb1 N7 69.22(9) . . ?
O22N Yb1 N7 149.45(9) . . ?
N4 Yb1 N7 71.54(9) . . ?
N10 Yb1 N7 71.01(9) . . ?
O311 Yb1 N1 80.21(9) . . ?
O511 Yb1 N1 134.38(9) . . ?
O411 Yb1 N1 144.81(8) . . ?
O22N Yb1 N1 73.51(9) . . ?
N4 Yb1 N1 72.73(9) . . ?
N10 Yb1 N1 70.85(9) . . ?
N7 Yb1 N1 111.66(9) . . ?
O311 Yb1 C31 19.67(9) . . ?
O511 Yb1 C31 136.69(9) . . ?
O411 Yb1 C31 67.19(9) . . ?
O22N Yb1 C31 95.63(9) . . ?
N4 Yb1 C31 51.85(9) . . ?
N10 Yb1 C31 152.25(9) . . ?
N7 Yb1 C31 114.79(9) . . ?
N1 Yb1 C31 82.26(9) . . ?
O311 Yb1 C51 140.64(9) . . ?
O511 Yb1 C51 19.56(9) . . ?
O411 Yb1 C51 98.57(9) . . ?
O22N Yb1 C51 75.06(9) . . ?
N4 Yb1 C51 147.08(9) . . ?
N10 Yb1 C51 51.32(9) . . ?
N7 Yb1 C51 75.94(9) . . ?
N1 Yb1 C51 116.05(9) . . ?
C31 Yb1 C51 154.86(10) . . ?
O311 Yb1 N22 54.85(8) . . ?
O511 Yb1 N22 98.99(8) . . ?
O411 Yb1 N22 118.37(8) . . ?
O22N Yb1 N22 22.79(8) . . ?
N4 Yb1 N22 114.12(8) . . ?
N10 Yb1 N22 100.17(8) . . ?
N7 Yb1 N22 171.07(9) . . ?
N1 Yb1 N22 65.33(9) . . ?
C31 Yb1 N22 73.63(8) . . ?
C51 Yb1 N22 97.59(9) . . ?
O311 Yb1 C41 95.31(9) . . ?
O511 Yb1 C41 72.41(10) . . ?
O411 Yb1 C41 19.36(9) . . ?
O22N Yb1 C41 136.01(9) . . ?
N4 Yb1 C41 76.48(10) . . ?
N10 Yb1 C41 115.99(9) . . ?
N7 Yb1 C41 50.88(9) . . ?
N1 Yb1 C41 148.56(9) . . ?
C31 Yb1 C41 83.75(10) . . ?
C51 Yb1 C41 87.10(10) . . ?
N22 Yb1 C41 135.92(9) . . ?
C12 N1 C20 106.0(3) . . ?
C12 N1 C2 109.5(3) . . ?
C20 N1 C2 108.3(3) . . ?
C12 N1 Yb1 109.18(19) . . ?
C20 N1 Yb1 116.1(2) . . ?
C2 N1 Yb1 107.7(2) . . ?
N1 C2 C3 112.4(3) . . ?
N1 C2 H21 109.1 . . ?
C3 C2 H21 109.1 . . ?
N1 C2 H22 109.1 . . ?
C3 C2 H22 109.1 . . ?
H21 C2 H22 107.9 . . ?
N4 C3 C2 112.6(3) . . ?
N4 C3 H31 109.1 . . ?
C2 C3 H31 109.1 . . ?
N4 C3 H32 109.1 . . ?
C2 C3 H32 109.1 . . ?
H31 C3 H32 107.8 . . ?
C5 N4 C3 109.6(3) . . ?
C5 N4 C30 110.3(3) . . ?
C3 N4 C30 110.0(3) . . ?
C5 N4 Yb1 110.6(2) . . ?
C3 N4 Yb1 108.6(2) . . ?
C30 N4 Yb1 107.7(2) . . ?
N4 C5 C6 112.1(3) . . ?
N4 C5 H51 109.2 . . ?
C6 C5 H51 109.2 . . ?
N4 C5 H52 109.2 . . ?
C6 C5 H52 109.2 . . ?
H51 C5 H52 107.9 . . ?
N7 C6 C5 112.3(3) . . ?
N7 C6 H61 109.1 . . ?
C5 C6 H61 109.1 . . ?
N7 C6 H62 109.1 . . ?
C5 C6 H62 109.1 . . ?
H61 C6 H62 107.9 . . ?
C40 N7 C8 110.4(3) . . ?
C40 N7 C6 110.3(3) . . ?
C8 N7 C6 109.4(3) . . ?
C40 N7 Yb1 106.39(19) . . ?
C8 N7 Yb1 110.9(2) . . ?
C6 N7 Yb1 109.43(19) . . ?
N7 C8 C9 111.1(3) . . ?
N7 C8 H81 109.4 . . ?
C9 C8 H81 109.4 . . ?
N7 C8 H82 109.4 . . ?
C9 C8 H82 109.4 . . ?
H81 C8 H82 108.0 . . ?
N10 C9 C8 112.6(3) . . ?
N10 C9 H91 109.1 . . ?
C8 C9 H91 109.1 . . ?
N10 C9 H92 109.1 . . ?
C8 C9 H92 109.1 . . ?
H91 C9 H92 107.8 . . ?
C50 N10 C11 110.5(3) . . ?
C50 N10 C9 109.8(3) . . ?
C11 N10 C9 108.9(3) . . ?
C50 N10 Yb1 106.28(19) . . ?
C11 N10 Yb1 111.34(18) . . ?
C9 N10 Yb1 110.1(2) . . ?
N10 C11 C12 110.5(3) . . ?
N10 C11 H111 109.6 . . ?
C12 C11 H111 109.6 . . ?
N10 C11 H112 109.6 . . ?
C12 C11 H112 109.6 . . ?
H111 C11 H112 108.1 . . ?
N1 C12 C11 111.7(3) . . ?
N1 C12 H121 109.3 . . ?
C11 C12 H121 109.3 . . ?
N1 C12 H122 109.3 . . ?
C11 C12 H122 109.3 . . ?
H121 C12 H122 107.9 . . ?
C21 C20 N1 116.1(3) . . ?
C21 C20 H201 108.3 . . ?
N1 C20 H201 108.3 . . ?
C21 C20 H202 108.3 . . ?
N1 C20 H202 108.3 . . ?
H201 C20 H202 107.4 . . ?
N22 C21 C26 117.5(4) . . ?
N22 C21 C20 117.8(3) . . ?
C26 C21 C20 124.4(4) . . ?
C23 N22 O22N 117.3(3) . . ?
C23 N22 C21 123.3(3) . . ?
O22N N22 C21 119.3(3) . . ?
C23 N22 Yb1 123.7(2) . . ?
O22N N22 Yb1 41.38(14) . . ?
C21 N22 Yb1 97.6(2) . . ?
N22 O22N Yb1 115.83(18) . . ?
N22 C23 C24 119.0(4) . . ?
N22 C23 H231 120.5 . . ?
C24 C23 H231 120.5 . . ?
C25 C24 C23 120.0(4) . . ?
C25 C24 H241 120.0 . . ?
C23 C24 H241 120.0 . . ?
C24 C25 C26 119.5(4) . . ?
C24 C25 H251 120.3 . . ?
C26 C25 H251 120.3 . . ?
C25 C26 C21 120.6(4) . . ?
C25 C26 H261 119.7 . . ?
C21 C26 H261 119.7 . . ?
N4 C30 C31 114.6(3) . . ?
N4 C30 H301 108.6 . . ?
C31 C30 H301 108.6 . . ?
N4 C30 H302 108.6 . . ?
C31 C30 H302 108.6 . . ?
H301 C30 H302 107.6 . . ?
O312 C31 O311 124.3(3) . . ?
O312 C31 C30 117.9(3) . . ?
O311 C31 C30 117.7(3) . . ?
O312 C31 Yb1 157.6(3) . . ?
O311 C31 Yb1 36.16(15) . . ?
C30 C31 Yb1 82.48(18) . . ?
C31 O311 Yb1 124.2(2) . . ?
N7 C40 C41 113.3(3) . . ?
N7 C40 H411 108.9 . . ?
C41 C40 H411 108.9 . . ?
N7 C40 H412 108.9 . . ?
C41 C40 H412 108.9 . . ?
H411 C40 H412 107.7 . . ?
O412 C41 O411 124.0(3) . . ?
O412 C41 C40 118.4(3) . . ?
O411 C41 C40 117.6(3) . . ?
O412 C41 Yb1 159.5(3) . . ?
O411 C41 Yb1 36.24(16) . . ?
C40 C41 Yb1 81.5(2) . . ?
C41 O411 Yb1 124.4(2) . . ?
N10 C50 C51 112.9(3) . . ?
N10 C50 H501 109.0 . . ?
C51 C50 H501 109.0 . . ?
N10 C50 H502 109.0 . . ?
C51 C50 H502 109.0 . . ?
H501 C50 H502 107.8 . . ?
O512 C51 O511 124.9(3) . . ?
O512 C51 C50 117.7(3) . . ?
O511 C51 C50 117.4(3) . . ?
O512 C51 Yb1 161.2(3) . . ?
O511 C51 Yb1 36.35(15) . . ?
C50 C51 Yb1 81.16(18) . . ?
C51 O511 Yb1 124.1(2) . . ?
H11W O1W H12W 102.8 . . ?
H21W O2W H22W 100.8 . . ?
H31W O3W H32W 108.7 . . ?
H41W O4WA H42W 111.8 . . ?
H41W O4WA H43W 41.7 . . ?
H42W O4WA H43W 153.3 . . ?
H43W O4WB H44W 113.8 . . ?

loop_
_geom_bond_atom_site_label_1
_geom_bond_atom_site_label_2
_geom_bond_distance
_geom_bond_site_symmetry_2
_geom_bond_publ_flag
Yb1 O311 2.235(2) . ?
Yb1 O511 2.243(2) . ?
Yb1 O411 2.254(2) . ?
Yb1 O22N 2.305(2) . ?
Yb1 N4 2.520(3) . ?
Yb1 N10 2.525(3) . ?
Yb1 N7 2.536(3) . ?
Yb1 N1 2.541(3) . ?
Yb1 C31 3.134(3) . ?
Yb1 C51 3.135(3) . ?
Yb1 N22 3.138(3) . ?
Yb1 C41 3.147(4) . ?
N1 C12 1.491(4) . ?
N1 C20 1.492(4) . ?
N1 C2 1.495(4) . ?
C2 C3 1.513(5) . ?
C2 H21 0.9700 . ?
C2 H22 0.9700 . ?
C3 N4 1.489(4) . ?
C3 H31 0.9700 . ?
C3 H32 0.9700 . ?
N4 C5 1.481(4) . ?
N4 C30 1.495(4) . ?
C5 C6 1.516(5) . ?
C5 H51 0.9700 . ?
C5 H52 0.9700 . ?
C6 N7 1.489(4) . ?
C6 H61 0.9700 . ?
C6 H62 0.9700 . ?
N7 C40 1.486(4) . ?
N7 C8 1.488(4) . ?
C8 C9 1.507(5) . ?
C8 H81 0.9700 . ?
C8 H82 0.9700 . ?
C9 N10 1.493(4) . ?
C9 H91 0.9700 . ?
C9 H92 0.9700 . ?
N10 C50 1.486(4) . ?
N10 C11 1.489(4) . ?
C11 C12 1.514(5) . ?
C11 H111 0.9700 . ?
C11 H112 0.9700 . ?
C12 H121 0.9700 . ?
C12 H122 0.9700 . ?
C20 C21 1.488(5) . ?
C20 H201 0.9700 . ?
C20 H202 0.9700 . ?
C21 N22 1.355(5) . ?
C21 C26 1.390(5) . ?
N22 C23 1.344(5) . ?
N22 O22N 1.350(4) . ?
C23 C24 1.381(5) . ?
C23 H231 0.9300 . ?
C24 C25 1.372(6) . ?
C24 H241 0.9300 . ?
C25 C26 1.375(6) . ?
C25 H251 0.9300 . ?
C26 H261 0.9300 . ?
C30 C31 1.516(5) . ?
C30 H301 0.9700 . ?
C30 H302 0.9700 . ?
C31 O312 1.241(4) . ?
C31 O311 1.275(4) . ?
C40 C41 1.510(5) . ?
C40 H411 0.9700 . ?
C40 H412 0.9700 . ?
C41 O412 1.239(5) . ?
C41 O411 1.264(4) . ?
C50 C51 1.528(5) . ?
C50 H501 0.9700 . ?
C50 H502 0.9700 . ?
C51 O512 1.243(4) . ?
C51 O511 1.267(4) . ?
O1W H11W 0.8919 . ?
O1W H12W 0.9135 . ?
O2W H21W 0.8622 . ?
O2W H22W 0.7346 . ?
O3W H31W 0.7754 . ?
O3W H32W 0.7565 . ?
O4WA H41W 0.9853 . ?
O4WA H42W 0.8494 . ?
O4WA H43W 1.4598 . ?
O4WB H43W 0.9944 . ?
O4WB H44W 0.8788 . ?
